data_2233984
loop_
_publ_author_name
'Li, Xiao-Yan'

_publ_section_title
;
 (<i>E</i>)-3-Nitro-<i>N</i>'-(3-nitrobenzylidene)benzohydrazide
;
_journal_coeditor_code RZ2706
_journal_issue 3
_journal_name_full 'Acta Crystallographica Section E'
_journal_page_first o696
_journal_paper_doi 10.1107/S1600536812005466
_journal_volume 68
_journal_year 2012
_chemical_formula_iupac 'C14 H10 N4 O5'
_chemical_formula_moiety 'C14 H10 N4 O5'
_chemical_formula_sum 'C14 H10 N4 O5'
_chemical_formula_weight 314.26
_chemical_name_systematic
;
(<i>E</i>)-3-Nitro-<i>N</i>'-(3-nitrobenzylidene)benzohydrazide
;
_space_group_IT_number 14
_symmetry_cell_setting monoclinic
_symmetry_space_group_name_Hall '-P 2ybc'
_symmetry_space_group_name_H-M 'P 1 21/c 1'
_atom_sites_solution_hydrogens geom
_atom_sites_solution_primary direct
_atom_sites_solution_secondary difmap
_audit_creation_method SHELXL-97
_cell_angle_alpha 90.00
_cell_angle_beta 96.752(3)
_cell_angle_gamma 90.00
_cell_formula_units_Z 4
_cell_length_a 11.990(2)
_cell_length_b 13.558(3)
_cell_length_c 8.5800(17)
_cell_measurement_reflns_used 500
_cell_measurement_temperature 298(2)
_cell_measurement_theta_max 24.5
_cell_measurement_theta_min 2.7
_cell_volume 1385.1(5)
_computing_cell_refinement 'SAINT (Bruker, 1998)'
_computing_data_collection 'SMART (Bruker, 1998)'
_computing_data_reduction 'SAINT (Bruker, 1998)'
_computing_molecular_graphics 'SHELXTL (Sheldrick, 2008)'
_computing_publication_material 'SHELXTL (Sheldrick, 2008)'
_computing_structure_refinement 'SHELXL97 (Sheldrick, 2008)'
_computing_structure_solution 'SHELXS97 (Sheldrick, 2008)'
_diffrn_ambient_temperature 298(2)
_diffrn_measured_fraction_theta_full 0.985
_diffrn_measured_fraction_theta_max 0.985
_diffrn_measurement_device_type 'Bruker SMART CCD area-detector'
_diffrn_measurement_method '\w scans'
_diffrn_radiation_monochromator graphite
_diffrn_radiation_source 'fine-focus sealed tube'
_diffrn_radiation_type MoK\a
_diffrn_radiation_wavelength 0.71073
_diffrn_reflns_av_R_equivalents 0.0942
_diffrn_reflns_av_sigmaI/netI 0.1043
_diffrn_reflns_limit_h_max 14
_diffrn_reflns_limit_h_min -14
_diffrn_reflns_limit_k_max 16
_diffrn_reflns_limit_k_min -16
_diffrn_reflns_limit_l_max 10
_diffrn_reflns_limit_l_min -10
_diffrn_reflns_number 9991
_diffrn_reflns_theta_full 25.49
_diffrn_reflns_theta_max 25.49
_diffrn_reflns_theta_min 1.71
_diffrn_standards_number 0
_exptl_absorpt_coefficient_mu 0.118
_exptl_absorpt_correction_T_max 0.9848
_exptl_absorpt_correction_T_min 0.9802
_exptl_absorpt_correction_type multi-scan
_exptl_absorpt_process_details '(SADABS; Sheldrick, 1996)'
_exptl_crystal_colour yellow
_exptl_crystal_density_diffrn 1.507
_exptl_crystal_density_method 'not measured'
_exptl_crystal_description block
_exptl_crystal_F_000 648
_exptl_crystal_size_max 0.17
_exptl_crystal_size_mid 0.17
_exptl_crystal_size_min 0.13
_refine_diff_density_max 0.203
_refine_diff_density_min -0.208
_refine_ls_extinction_method none
_refine_ls_goodness_of_fit_ref 1.032
_refine_ls_hydrogen_treatment mixed
_refine_ls_matrix_type full
_refine_ls_number_parameters 211
_refine_ls_number_reflns 2549
_refine_ls_number_restraints 1
_refine_ls_restrained_S_all 1.032
_refine_ls_R_factor_all 0.1450
_refine_ls_R_factor_gt 0.0781
_refine_ls_shift/su_max 0.000
_refine_ls_shift/su_mean 0.000
_refine_ls_structure_factor_coef Fsqd
_refine_ls_weighting_details 'calc w=1/[\s^2^(Fo^2^)+(0.0101P)^2^+0.8537P] where P=(Fo^2^+2Fc^2^)/3'
_refine_ls_weighting_scheme calc
_refine_ls_wR_factor_gt 0.1279
_refine_ls_wR_factor_ref 0.1514
_reflns_number_gt 1489
_reflns_number_total 2549
_reflns_threshold_expression I>2\s(I)
_cod_data_source_file rz2706.cif
_cod_data_source_block I
_cod_original_sg_symbol_H-M 'P 21/c'
_cod_database_code 2233984
_cod_database_fobs_code 2233984

loop_
_symmetry_equiv_pos_as_xyz
'x, y, z'
'-x, y+1/2, -z+1/2'
'-x, -y, -z'
'x, -y-1/2, z-1/2'

loop_
_atom_site_type_symbol
_atom_site_label
_atom_site_fract_x
_atom_site_fract_y
_atom_site_fract_z
_atom_site_U_iso_or_equiv
_atom_site_adp_type
_atom_site_calc_flag
_atom_site_refinement_flags
_atom_site_occupancy
_atom_site_symmetry_multiplicity
N N1 0.8246(4) 1.2678(3) 0.8515(5) 0.0664(11) Uani d . 1 1
N N2 0.8191(3) 0.8283(2) 0.9318(3) 0.0395(8) Uani d . 1 1
N N3 0.7696(3) 0.7597(2) 1.0230(3) 0.0406(8) Uani d D 1 1
N N4 0.4731(3) 0.6122(3) 1.3512(4) 0.0570(10) Uani d . 1 1
O O1 0.8698(3) 1.3372(2) 0.7988(5) 0.1044(14) Uani d . 1 1
O O2 0.7442(4) 1.2775(2) 0.9211(6) 0.1224(18) Uani d . 1 1
O O3 0.7514(2) 0.65035(18) 0.8226(3) 0.0499(8) Uani d . 1 1
O O4 0.4850(3) 0.6965(3) 1.3969(4) 0.0972(14) Uani d . 1 1
O O5 0.4032(3) 0.5562(2) 1.3942(4) 0.0755(10) Uani d . 1 1
C C1 0.8687(3) 1.1684(3) 0.8334(5) 0.0452(10) Uani d . 1 1
C C2 0.8264(3) 1.0930(3) 0.9150(4) 0.0410(10) Uani d . 1 1
H H2 0.7745 1.1060 0.9847 0.049 Uiso calc R 1 1
C C3 0.8614(3) 0.9976(3) 0.8931(4) 0.0350(9) Uani d . 1 1
C C4 0.9389(3) 0.9806(3) 0.7874(4) 0.0455(10) Uani d . 1 1
H H4 0.9617 0.9164 0.7694 0.055 Uiso calc R 1 1
C C5 0.9824(3) 1.0578(3) 0.7092(5) 0.0522(11) Uani d . 1 1
H H5 1.0353 1.0454 0.6406 0.063 Uiso calc R 1 1
C C6 0.9481(3) 1.1527(3) 0.7317(5) 0.0526(11) Uani d . 1 1
H H6 0.9777 1.2051 0.6800 0.063 Uiso calc R 1 1
C C7 0.8141(3) 0.9163(3) 0.9779(4) 0.0407(10) Uani d . 1 1
H H7 0.7799 0.9301 1.0673 0.049 Uiso calc R 1 1
C C8 0.7364(3) 0.6733(3) 0.9574(4) 0.0342(9) Uani d . 1 1
C C9 0.6758(3) 0.6059(2) 1.0562(4) 0.0304(8) Uani d . 1 1
C C10 0.6077(3) 0.6410(3) 1.1635(4) 0.0356(9) Uani d . 1 1
H H10 0.6023 0.7083 1.1822 0.043 Uiso calc R 1 1
C C11 0.5486(3) 0.5746(3) 1.2414(4) 0.0399(10) Uani d . 1 1
C C12 0.5539(3) 0.4742(3) 1.2183(4) 0.0425(10) Uani d . 1 1
H H12 0.5125 0.4309 1.2729 0.051 Uiso calc R 1 1
C C13 0.6222(3) 0.4398(3) 1.1121(4) 0.0407(10) Uani d . 1 1
H H13 0.6280 0.3723 1.0951 0.049 Uiso calc R 1 1
C C14 0.6824(3) 0.5053(3) 1.0302(4) 0.0359(9) Uani d . 1 1
H H14 0.7274 0.4817 0.9574 0.043 Uiso calc R 1 1
H H3 0.759(3) 0.772(3) 1.1226(19) 0.080 Uiso d D 1 1

loop_
_atom_site_aniso_label
_atom_site_aniso_U_11
_atom_site_aniso_U_22
_atom_site_aniso_U_33
_atom_site_aniso_U_12
_atom_site_aniso_U_13
_atom_site_aniso_U_23
N1 0.085(3) 0.043(2) 0.076(3) -0.010(2) 0.030(2) -0.001(2)
N2 0.047(2) 0.0364(19) 0.0361(18) -0.0021(16) 0.0085(16) 0.0011(15)
N3 0.054(2) 0.0386(19) 0.0323(18) -0.0114(16) 0.0186(17) 0.0019(16)
N4 0.058(2) 0.067(3) 0.050(2) -0.010(2) 0.022(2) -0.008(2)
O1 0.134(3) 0.042(2) 0.150(4) -0.017(2) 0.069(3) 0.013(2)
O2 0.149(4) 0.048(2) 0.192(5) 0.016(2) 0.114(4) 0.008(2)
O3 0.079(2) 0.0418(16) 0.0322(15) -0.0013(14) 0.0225(14) -0.0069(12)
O4 0.117(3) 0.080(3) 0.109(3) -0.023(2) 0.073(2) -0.043(2)
O5 0.067(2) 0.084(2) 0.083(2) -0.0112(19) 0.0412(19) 0.0048(19)
C1 0.049(3) 0.039(2) 0.049(3) -0.005(2) 0.012(2) -0.005(2)
C2 0.041(2) 0.041(2) 0.044(2) -0.0053(19) 0.0150(19) -0.0011(19)
C3 0.032(2) 0.040(2) 0.032(2) -0.0038(18) 0.0041(18) 0.0009(17)
C4 0.047(3) 0.045(3) 0.046(2) 0.001(2) 0.010(2) -0.002(2)
C5 0.044(3) 0.065(3) 0.051(3) -0.008(2) 0.021(2) -0.002(2)
C6 0.058(3) 0.053(3) 0.049(3) -0.012(2) 0.015(2) 0.006(2)
C7 0.042(2) 0.050(3) 0.032(2) 0.005(2) 0.0124(18) -0.0008(19)
C8 0.038(2) 0.034(2) 0.032(2) 0.0040(18) 0.0119(18) -0.0011(18)
C9 0.031(2) 0.035(2) 0.0251(19) -0.0016(17) 0.0025(16) -0.0007(16)
C10 0.040(2) 0.032(2) 0.035(2) -0.0057(17) 0.0045(18) -0.0054(17)
C11 0.037(2) 0.054(3) 0.029(2) -0.001(2) 0.0058(18) -0.0064(19)
C12 0.043(3) 0.050(3) 0.035(2) -0.009(2) 0.0052(19) 0.0112(19)
C13 0.046(2) 0.036(2) 0.040(2) -0.0009(19) 0.0027(19) 0.0016(18)
C14 0.037(2) 0.040(2) 0.030(2) 0.0010(18) 0.0031(18) -0.0014(17)

loop_
_atom_type_symbol
_atom_type_description
_atom_type_scat_dispersion_real
_atom_type_scat_dispersion_imag
_atom_type_scat_source
C C 0.0033 0.0016 'International Tables Vol C Tables 4.2.6.8 and 6.1.1.4'
H H 0.0000 0.0000 'International Tables Vol C Tables 4.2.6.8 and 6.1.1.4'
N N 0.0061 0.0033 'International Tables Vol C Tables 4.2.6.8 and 6.1.1.4'
O O 0.0106 0.0060 'International Tables Vol C Tables 4.2.6.8 and 6.1.1.4'

loop_
_geom_angle_atom_site_label_1
_geom_angle_atom_site_label_2
_geom_angle_atom_site_label_3
_geom_angle
O2 N1 O1 121.8(4)
O2 N1 C1 118.4(4)
O1 N1 C1 119.8(4)
C7 N2 N3 114.6(3)
C8 N3 N2 118.2(3)
C8 N3 H3 120(3)
N2 N3 H3 122(3)
O4 N4 O5 123.3(4)
O4 N4 C11 118.4(4)
O5 N4 C11 118.3(4)
C2 C1 C6 122.1(4)
C2 C1 N1 118.2(4)
C6 C1 N1 119.6(4)
C1 C2 C3 119.6(3)
C1 C2 H2 120.2
C3 C2 H2 120.2
C2 C3 C4 118.8(3)
C2 C3 C7 119.6(3)
C4 C3 C7 121.6(3)
C5 C4 C3 120.7(4)
C5 C4 H4 119.6
C3 C4 H4 119.6
C6 C5 C4 120.5(4)
C6 C5 H5 119.8
C4 C5 H5 119.8
C5 C6 C1 118.3(4)
C5 C6 H6 120.9
C1 C6 H6 120.9
N2 C7 C3 121.2(3)
N2 C7 H7 119.4
C3 C7 H7 119.4
O3 C8 N3 123.1(3)
O3 C8 C9 120.9(3)
N3 C8 C9 115.9(3)
C14 C9 C10 119.7(3)
C14 C9 C8 118.0(3)
C10 C9 C8 122.1(3)
C11 C10 C9 118.5(3)
C11 C10 H10 120.7
C9 C10 H10 120.7
C10 C11 C12 123.0(3)
C10 C11 N4 118.5(4)
C12 C11 N4 118.5(3)
C13 C12 C11 118.1(3)
C13 C12 H12 120.9
C11 C12 H12 120.9
C12 C13 C14 120.2(4)
C12 C13 H13 119.9
C14 C13 H13 119.9
C9 C14 C13 120.4(3)
C9 C14 H14 119.8
C13 C14 H14 119.8

loop_
_geom_bond_atom_site_label_1
_geom_bond_atom_site_label_2
_geom_bond_distance
N1 O2 1.199(4)
N1 O1 1.201(4)
N1 C1 1.463(5)
N2 C7 1.261(4)
N2 N3 1.393(4)
N3 C8 1.340(4)
N3 H3 0.893(10)
N4 O4 1.212(4)
N4 O5 1.219(4)
N4 C11 1.472(5)
O3 C8 1.231(4)
C1 C2 1.370(5)
C1 C6 1.382(5)
C2 C3 1.379(5)
C2 H2 0.9300
C3 C4 1.391(5)
C3 C7 1.471(5)
C4 C5 1.378(5)
C4 H4 0.9300
C5 C6 1.372(5)
C5 H5 0.9300
C6 H6 0.9300
C7 H7 0.9300
C8 C9 1.493(5)
C9 C14 1.385(5)
C9 C10 1.385(4)
C10 C11 1.369(5)
C10 H10 0.9300
C11 C12 1.378(5)
C12 C13 1.376(5)
C12 H12 0.9300
C13 C14 1.387(5)
C13 H13 0.9300
C14 H14 0.9300

loop_
_geom_hbond_atom_site_label_D
_geom_hbond_atom_site_label_H
_geom_hbond_atom_site_label_A
_geom_hbond_site_symmetry_A
_geom_hbond_distance_DH
_geom_hbond_distance_HA
_geom_hbond_distance_DA
_geom_hbond_angle_DHA
N3 H3 O3 4_576 0.893(10) 2.026(18) 2.876(4) 159(4)

loop_
_cod_related_entry_id
_cod_related_entry_database
_cod_related_entry_code
1 ChemSpider 5264749
